data_1511380
loop_
_publ_author_name
'Higashi, I.'
'Atoda, T.'
'Sakurai, T.'

_publ_section_title
;
 Crystal structure of Cu B23
;
_journal_name_full 'Journal of the Less-Common Metals'
_journal_page_first 283
_journal_page_last 292
_journal_paper_doi 10.1016/0022-5088(76)90274-5
_journal_volume 45
_journal_year 1976
_chemical_formula_sum 'B103.92 Cu4.14'
_chemical_name_systematic 'Cu4.14 B103.92'
_space_group_IT_number 166
_symmetry_space_group_name_Hall '-R 3 2"'
_symmetry_space_group_name_H-M 'R -3 m :H'
_cell_angle_alpha 90
_cell_angle_beta 90
_cell_angle_gamma 120
_cell_formula_units_Z 3
_cell_length_a 10.985
_cell_length_b 10.985
_cell_length_c 23.925
_cell_volume 2500.246
_citation_journal_id_ASTM JCOMAH
_cod_data_source_file boron0-1_520.cif
_cod_data_source_block B103.92Cu4.14
_cod_database_code 1511380

loop_
_symmetry_equiv_pos_as_xyz
x,y,z
-y,x-y,z
-x+y,-x,z
y,x,-z
-x,-x+y,-z
x-y,-y,-z
-x,-y,-z
y,-x+y,-z
x-y,x,-z
-y,-x,z
x,x-y,z
-x+y,y,z
x+2/3,y+1/3,z+1/3
-y+2/3,x-y+1/3,z+1/3
-x+y+2/3,-x+1/3,z+1/3
y+2/3,x+1/3,-z+1/3
-x+2/3,-x+y+1/3,-z+1/3
x-y+2/3,-y+1/3,-z+1/3
-x+2/3,-y+1/3,-z+1/3
y+2/3,-x+y+1/3,-z+1/3
x-y+2/3,x+1/3,-z+1/3
-y+2/3,-x+1/3,z+1/3
x+2/3,x-y+1/3,z+1/3
-x+y+2/3,y+1/3,z+1/3
x+1/3,y+2/3,z+2/3
-y+1/3,x-y+2/3,z+2/3
-x+y+1/3,-x+2/3,z+2/3
y+1/3,x+2/3,-z+2/3
-x+1/3,-x+y+2/3,-z+2/3
x-y+1/3,-y+2/3,-z+2/3
-x+1/3,-y+2/3,-z+2/3
y+1/3,-x+y+2/3,-z+2/3
x-y+1/3,x+2/3,-z+2/3
-y+1/3,-x+2/3,z+2/3
x+1/3,x-y+2/3,z+2/3
-x+y+1/3,y+2/3,z+2/3

loop_
_atom_site_label
_atom_site_type_symbol
_atom_site_fract_x
_atom_site_fract_y
_atom_site_fract_z
_atom_site_occupancy
_atom_site_U_iso_or_equiv
B15 B 0 0 0.5 1 0.0
B9 B 0.1295 0.259 -0.2332 1 0.0
B4 B 0.2362 0.252 0.3468 1 0.0
B14 B 0 0 0.3852 1 0.0
B2 B 0.3191 0.2945 0.1285 1 0.0
Cu3 Cu 0.204 0.428 0.1709 0.12 0.0
B16 B 0.054 0.108 0.115 0.13 0.0
B3 B 0.2624 0.2188 0.4189 1 0.0
B1 B 0.1745 0.1747 0.1759 1 0.0
B12 B 0.0903 0.1806 0.3977 1 0.0
B5 B 0.0543 0.1086 -0.0565 1 0.0
B7 B 0.109 0.218 -0.1132 1 0.0
B11 B 0.0567 0.1134 0.3266 1 0.0
Cu4 Cu 0 0 0.22529 0.61 0.0
B8 B 0.1697 0.3394 0.0278 1 0.0
Cu2 Cu 0.194 0.388 0.1783 0.22 0.0
B6 B 0.086 0.172 0.0131 1 0.0
Cu1 Cu 0 0 0.1375 0.08 0.0
B10 B 0.1023 0.2046 -0.3015 1 0.0
B13 B 0.0563 0.1126 -0.4435 0.69 0.0
